data_7016042
loop_
_publ_author_name
'Du, Zhu'
'Zhang, Yong'
'Yao, Yingming'
'Shen, Qi'

_publ_section_title
;
 Synthesis and molecular structure of piperazidine-bridged
 bis(phenolate) samarium(ii) complex and its reactivity to
 carbodiimides.
;
_journal_issue 29
_journal_name_full 'Dalton transactions (Cambridge, England : 2003)'
_journal_page_first 7639
_journal_page_last 7644
_journal_paper_doi 10.1039/c1dt10081e
_journal_volume 40
_journal_year 2011
_chemical_formula_moiety 'C70 H108 N8 O4 Sm2, C4 H8 O'
_chemical_formula_sum 'C74 H116 N8 O5 Sm2'
_chemical_formula_weight 1498.45
_chemical_name_systematic
;
?
;
_space_group_IT_number 14
_symmetry_cell_setting monoclinic
_symmetry_Int_Tables_number 14
_symmetry_space_group_name_Hall '-P 2yn'
_symmetry_space_group_name_H-M 'P 1 21/n 1'
_atom_sites_solution_hydrogens geom
_atom_sites_solution_primary direct
_atom_sites_solution_secondary difmap
_audit_creation_method SHELXL-97
_cell_angle_alpha 90.00
_cell_angle_beta 102.694(2)
_cell_angle_gamma 90.00
_cell_formula_units_Z 4
_cell_length_a 14.0159(7)
_cell_length_b 19.9480(10)
_cell_length_c 28.2760(16)
_cell_measurement_reflns_used 34038
_cell_measurement_temperature 223(2)
_cell_measurement_theta_max 27.5
_cell_measurement_theta_min 3.0
_cell_volume 7712.4(7)
_computing_cell_refinement CrystalClear
_computing_data_collection CrystalClear
_computing_data_reduction CrystalStructure
_computing_structure_refinement 'SHELXL-97 (Sheldrick, 1997)'
_computing_structure_solution 'SHELXS-97 (Sheldrick, 1990)'
_diffrn_ambient_temperature 223(2)
_diffrn_detector_area_resol_mean 14.63
_diffrn_measured_fraction_theta_full 0.995
_diffrn_measured_fraction_theta_max 0.995
_diffrn_measurement_device_type 'Rigaku Saturn'
_diffrn_measurement_method \w
_diffrn_radiation_monochromator graphite
_diffrn_radiation_source 'fine-focus sealed tube'
_diffrn_radiation_type MoK\a
_diffrn_radiation_wavelength 0.71075
_diffrn_reflns_av_R_equivalents 0.0546
_diffrn_reflns_av_sigmaI/netI 0.0689
_diffrn_reflns_limit_h_max 13
_diffrn_reflns_limit_h_min -16
_diffrn_reflns_limit_k_max 21
_diffrn_reflns_limit_k_min -24
_diffrn_reflns_limit_l_max 34
_diffrn_reflns_limit_l_min -31
_diffrn_reflns_number 39337
_diffrn_reflns_theta_full 25.50
_diffrn_reflns_theta_max 25.50
_diffrn_reflns_theta_min 3.02
_exptl_absorpt_coefficient_mu 1.558
_exptl_absorpt_correction_T_max 0.851
_exptl_absorpt_correction_T_min 0.626
_exptl_absorpt_correction_type multi-scan
_exptl_absorpt_process_details 'Jacobson, R. (1998) Private communication'
_exptl_crystal_colour colorless
_exptl_crystal_density_diffrn 1.291
_exptl_crystal_density_method 'not measured'
_exptl_crystal_description block
_exptl_crystal_F_000 3120
_exptl_crystal_size_max 0.40
_exptl_crystal_size_mid 0.22
_exptl_crystal_size_min 0.20
_refine_diff_density_max 0.812
_refine_diff_density_min -0.853
_refine_diff_density_rms 0.096
_refine_ls_extinction_method none
_refine_ls_goodness_of_fit_ref 1.144
_refine_ls_hydrogen_treatment constr
_refine_ls_matrix_type full
_refine_ls_number_parameters 783
_refine_ls_number_reflns 14277
_refine_ls_number_restraints 19
_refine_ls_restrained_S_all 1.148
_refine_ls_R_factor_all 0.0768
_refine_ls_R_factor_gt 0.0599
_refine_ls_shift/su_max 0.002
_refine_ls_shift/su_mean 0.000
_refine_ls_structure_factor_coef Fsqd
_refine_ls_weighting_details 'calc w=1/[\s^2^(Fo^2^)+(0.0472P)^2^+7.4333P] where P=(Fo^2^+2Fc^2^)/3'
_refine_ls_weighting_scheme calc
_refine_ls_wR_factor_gt 0.1250
_refine_ls_wR_factor_ref 0.1332
_reflns_number_gt 11773
_reflns_number_total 14277
_reflns_threshold_expression >2sigma(I)
_cod_data_source_file c1dt10081e.txt
_cod_data_source_block 3
_cod_original_sg_symbol_H-M 'P 21/n'
_cod_database_code 7016042

loop_
_symmetry_equiv_pos_as_xyz
'x, y, z'
'-x+1/2, y+1/2, -z+1/2'
'-x, -y, -z'
'x-1/2, -y-1/2, z-1/2'

loop_
_atom_site_label
_atom_site_type_symbol
_atom_site_fract_x
_atom_site_fract_y
_atom_site_fract_z
_atom_site_U_iso_or_equiv
_atom_site_adp_type
_atom_site_occupancy
_atom_site_symmetry_multiplicity
_atom_site_calc_flag
_atom_site_refinement_flags
_atom_site_disorder_assembly
_atom_site_disorder_group
Sm1 Sm 0.36113(2) 0.196864(15) 0.609899(10) 0.03423(10) Uani 1 1 d . . .
Sm2 Sm 0.69315(2) -0.047507(15) 0.705975(11) 0.03769(10) Uani 1 1 d . . .
O1 O 0.2119(3) 0.1557(2) 0.59623(13) 0.0407(10) Uani 1 1 d . . .
O2 O 0.3781(3) 0.2681(2) 0.66953(14) 0.0451(10) Uani 1 1 d . . .
O3 O 0.6674(3) -0.0471(2) 0.77932(16) 0.0538(12) Uani 1 1 d . . .
O4 O 0.6450(3) -0.1450(2) 0.67099(15) 0.0449(10) Uani 1 1 d . . .
O5 O 0.028(2) 0.6387(18) 0.5246(10) 0.245(6) Uiso 0.50 1 d PD A 1
O5' O 0.122(3) 0.7424(13) 0.5322(11) 0.245(6) Uiso 0.50 1 d PD B 2
N1 N 0.2850(3) 0.2160(2) 0.52252(16) 0.0370(11) Uani 1 1 d . . .
N2 N 0.3580(3) 0.3145(2) 0.57033(16) 0.0382(11) Uani 1 1 d . . .
N3 N 0.8586(4) -0.0361(2) 0.76439(19) 0.0466(13) Uani 1 1 d . . .
N4 N 0.8447(3) -0.1020(2) 0.68901(17) 0.0405(12) Uani 1 1 d . . .
N5 N 0.4397(3) 0.0918(2) 0.62963(18) 0.0393(12) Uani 1 1 d . . .
N6 N 0.5351(3) 0.1683(2) 0.60433(17) 0.0370(11) Uani 1 1 d . . .
N7 N 0.6602(4) 0.0732(2) 0.69583(17) 0.0391(11) Uani 1 1 d . . .
N8 N 0.6429(3) 0.0127(2) 0.62711(16) 0.0393(11) Uani 1 1 d . . .
C1 C 0.1378(4) 0.1338(3) 0.5608(2) 0.0391(14) Uani 1 1 d . . .
C2 C 0.0439(4) 0.1194(3) 0.5690(2) 0.0431(15) Uani 1 1 d . . .
C3 C -0.0270(5) 0.0963(3) 0.5299(2) 0.0513(17) Uani 1 1 d . . .
H3 H -0.0888 0.0851 0.5353 0.062 Uiso 1 1 calc R . .
C4 C -0.0116(5) 0.0890(4) 0.4835(3) 0.0565(18) Uani 1 1 d . . .
C5 C 0.0789(5) 0.1066(3) 0.4758(2) 0.0526(17) Uani 1 1 d . . .
H5 H 0.0907 0.1034 0.4444 0.063 Uiso 1 1 calc R . .
C6 C 0.1529(4) 0.1289(3) 0.5135(2) 0.0420(14) Uani 1 1 d . . .
C7 C 0.3554(4) 0.3312(3) 0.6795(2) 0.0407(14) Uani 1 1 d . . .
C8 C 0.3250(4) 0.3458(3) 0.7233(2) 0.0469(16) Uani 1 1 d . . .
C9 C 0.3048(5) 0.4129(4) 0.7309(2) 0.0534(18) Uani 1 1 d . . .
H9 H 0.2849 0.4239 0.7596 0.064 Uiso 1 1 calc R . .
C10 C 0.3120(5) 0.4642(4) 0.6990(3) 0.0554(18) Uani 1 1 d . . .
C11 C 0.3400(5) 0.4475(3) 0.6569(3) 0.0496(16) Uani 1 1 d . . .
H11 H 0.3438 0.4815 0.6343 0.059 Uiso 1 1 calc R . .
C12 C 0.3627(4) 0.3822(3) 0.6465(2) 0.0424(14) Uani 1 1 d . . .
C13 C 0.2480(5) 0.1497(3) 0.5021(2) 0.0462(15) Uani 1 1 d . . .
H13A H 0.2973 0.1155 0.5146 0.055 Uiso 1 1 calc R . .
H13B H 0.2400 0.1511 0.4668 0.055 Uiso 1 1 calc R . .
C14 C 0.2118(4) 0.2693(3) 0.5165(2) 0.0419(14) Uani 1 1 d . . .
H14A H 0.1500 0.2519 0.5222 0.050 Uiso 1 1 calc R . .
H14B H 0.2000 0.2872 0.4834 0.050 Uiso 1 1 calc R . .
C15 C 0.2519(4) 0.3252(3) 0.5537(2) 0.0457(15) Uani 1 1 d . . .
H15A H 0.2391 0.3694 0.5385 0.055 Uiso 1 1 calc R . .
H15B H 0.2199 0.3230 0.5812 0.055 Uiso 1 1 calc R . .
C16 C 0.3690(4) 0.2394(3) 0.5030(2) 0.0419(14) Uani 1 1 d . . .
H16A H 0.3497 0.2446 0.4678 0.050 Uiso 1 1 calc R . .
H16B H 0.4228 0.2071 0.5106 0.050 Uiso 1 1 calc R . .
C17 C 0.4010(5) 0.3076(3) 0.5274(2) 0.0447(15) Uani 1 1 d . . .
H17A H 0.4725 0.3097 0.5372 0.054 Uiso 1 1 calc R . .
H17B H 0.3785 0.3442 0.5046 0.054 Uiso 1 1 calc R . .
C18 C 0.4050(5) 0.3697(3) 0.6024(2) 0.0427(14) Uani 1 1 d . . .
H18A H 0.3994 0.4111 0.5833 0.051 Uiso 1 1 calc R . .
H18B H 0.4748 0.3595 0.6133 0.051 Uiso 1 1 calc R . .
C19 C 0.0202(5) 0.1317(3) 0.6183(3) 0.0517(17) Uani 1 1 d . . .
C20 C -0.0870(5) 0.1142(4) 0.6189(3) 0.071(2) Uani 1 1 d . . .
H20A H -0.1306 0.1413 0.5949 0.107 Uiso 1 1 calc R . .
H20B H -0.0989 0.1233 0.6508 0.107 Uiso 1 1 calc R . .
H20C H -0.0987 0.0671 0.6112 0.107 Uiso 1 1 calc R . .
C21 C 0.0333(6) 0.2064(4) 0.6308(3) 0.067(2) Uani 1 1 d . . .
H21A H 0.1001 0.2196 0.6313 0.101 Uiso 1 1 calc R . .
H21B H 0.0192 0.2143 0.6624 0.101 Uiso 1 1 calc R . .
H21C H -0.0112 0.2325 0.6066 0.101 Uiso 1 1 calc R . .
C22 C 0.0860(5) 0.0895(4) 0.6580(3) 0.066(2) Uani 1 1 d . . .
H22A H 0.0722 0.0423 0.6517 0.100 Uiso 1 1 calc R . .
H22B H 0.0733 0.1013 0.6894 0.100 Uiso 1 1 calc R . .
H22C H 0.1541 0.0984 0.6581 0.100 Uiso 1 1 calc R . .
C23 C -0.0933(6) 0.0638(4) 0.4434(3) 0.076(2) Uani 1 1 d . . .
H23A H -0.1180 0.0218 0.4531 0.115 Uiso 1 1 calc R . .
H23B H -0.0688 0.0570 0.4142 0.115 Uiso 1 1 calc R . .
H23C H -0.1457 0.0966 0.4370 0.115 Uiso 1 1 calc R . .
C24 C 0.3106(5) 0.2911(4) 0.7594(2) 0.0552(18) Uani 1 1 d . . .
C25 C 0.2758(7) 0.3198(5) 0.8026(3) 0.081(3) Uani 1 1 d . . .
H25A H 0.3226 0.3527 0.8189 0.122 Uiso 1 1 calc R . .
H25B H 0.2701 0.2839 0.8250 0.122 Uiso 1 1 calc R . .
H25C H 0.2126 0.3410 0.7915 0.122 Uiso 1 1 calc R . .
C26 C 0.4050(5) 0.2509(4) 0.7781(3) 0.070(2) Uani 1 1 d . . .
H26A H 0.4321 0.2368 0.7510 0.104 Uiso 1 1 calc R . .
H26B H 0.3904 0.2117 0.7956 0.104 Uiso 1 1 calc R . .
H26C H 0.4522 0.2788 0.7997 0.104 Uiso 1 1 calc R . .
C27 C 0.2314(5) 0.2419(4) 0.7341(3) 0.066(2) Uani 1 1 d . . .
H27A H 0.1716 0.2663 0.7209 0.098 Uiso 1 1 calc R . .
H27B H 0.2193 0.2090 0.7573 0.098 Uiso 1 1 calc R . .
H27C H 0.2534 0.2193 0.7080 0.098 Uiso 1 1 calc R . .
C28 C 0.2882(6) 0.5367(4) 0.7096(3) 0.077(2) Uani 1 1 d . . .
H28A H 0.3379 0.5662 0.7020 0.116 Uiso 1 1 calc R . .
H28B H 0.2868 0.5412 0.7436 0.116 Uiso 1 1 calc R . .
H28C H 0.2249 0.5488 0.6898 0.116 Uiso 1 1 calc R . .
C29 C 0.7074(8) -0.0486(4) 0.8267(3) 0.0816(12) Uani 1 1 d . . .
C30 C 0.6558(8) -0.0703(4) 0.8614(3) 0.0816(12) Uani 1 1 d . . .
C31 C 0.7077(8) -0.0739(4) 0.9104(3) 0.0816(12) Uani 1 1 d . . .
H31 H 0.6750 -0.0896 0.9339 0.098 Uiso 1 1 calc R . .
C32 C 0.8041(8) -0.0553(4) 0.9248(3) 0.0816(12) Uani 1 1 d . . .
C33 C 0.8520(8) -0.0313(4) 0.8918(3) 0.0816(12) Uani 1 1 d . . .
H33 H 0.9173 -0.0172 0.9019 0.098 Uiso 1 1 calc R . .
C34 C 0.8052(8) -0.0273(4) 0.8426(3) 0.0816(12) Uani 1 1 d . . .
C35 C 0.6746(4) -0.2003(3) 0.6516(2) 0.0415(14) Uani 1 1 d . . .
C36 C 0.6164(5) -0.2594(3) 0.6429(2) 0.0449(15) Uani 1 1 d . . .
C37 C 0.6562(5) -0.3158(3) 0.6251(2) 0.0483(16) Uani 1 1 d . . .
H37 H 0.6179 -0.3549 0.6196 0.058 Uiso 1 1 calc R . .
C38 C 0.7485(5) -0.3177(3) 0.6150(2) 0.0507(17) Uani 1 1 d . . .
C39 C 0.8026(5) -0.2587(3) 0.6224(2) 0.0458(15) Uani 1 1 d . . .
H39 H 0.8654 -0.2579 0.6157 0.055 Uiso 1 1 calc R . .
C40 C 0.7667(4) -0.2014(3) 0.6394(2) 0.0398(14) Uani 1 1 d . . .
C41 C 0.8600(5) 0.0038(4) 0.8084(3) 0.068(2) Uani 1 1 d . . .
H41A H 0.8319 0.0480 0.7988 0.082 Uiso 1 1 calc R . .
H41B H 0.9281 0.0104 0.8255 0.082 Uiso 1 1 calc R . .
C42 C 0.8948(6) -0.1045(3) 0.7766(2) 0.060(2) Uani 1 1 d . . .
H42A H 0.8584 -0.1253 0.7986 0.071 Uiso 1 1 calc R . .
H42B H 0.9642 -0.1031 0.7928 0.071 Uiso 1 1 calc R . .
C43 C 0.8815(5) -0.1448(3) 0.7304(2) 0.0558(18) Uani 1 1 d . . .
H43A H 0.9442 -0.1644 0.7277 0.067 Uiso 1 1 calc R . .
H43B H 0.8353 -0.1814 0.7312 0.067 Uiso 1 1 calc R . .
C44 C 0.9201(5) -0.0047(4) 0.7344(3) 0.064(2) Uani 1 1 d . . .
H44A H 0.9882 -0.0027 0.7526 0.077 Uiso 1 1 calc R . .
H44B H 0.8977 0.0411 0.7259 0.077 Uiso 1 1 calc R . .
C45 C 0.9132(6) -0.0464(4) 0.6886(3) 0.068(2) Uani 1 1 d . . .
H45A H 0.8901 -0.0183 0.6599 0.082 Uiso 1 1 calc R . .
H45B H 0.9778 -0.0640 0.6873 0.082 Uiso 1 1 calc R . .
C46 C 0.8284(4) -0.1380(3) 0.6423(2) 0.0434(15) Uani 1 1 d . . .
H46A H 0.8922 -0.1501 0.6359 0.052 Uiso 1 1 calc R . .
H46B H 0.7966 -0.1074 0.6165 0.052 Uiso 1 1 calc R . .
C47 C 0.5502(10) -0.0899(6) 0.8463(4) 0.106(4) Uani 1 1 d . . .
C48 C 0.5042(11) -0.1107(5) 0.8898(4) 0.150(6) Uani 1 1 d . . .
H48A H 0.5395 -0.1488 0.9064 0.225 Uiso 1 1 calc R . .
H48B H 0.4362 -0.1227 0.8777 0.225 Uiso 1 1 calc R . .
H48C H 0.5085 -0.0734 0.9122 0.225 Uiso 1 1 calc R . .
C49 C 0.4906(8) -0.0296(7) 0.8238(4) 0.126(4) Uani 1 1 d . . .
H49A H 0.4942 0.0053 0.8480 0.189 Uiso 1 1 calc R . .
H49B H 0.4229 -0.0429 0.8120 0.189 Uiso 1 1 calc R . .
H49C H 0.5166 -0.0128 0.7970 0.189 Uiso 1 1 calc R . .
C50 C 0.5364(11) -0.1492(6) 0.8106(4) 0.156(6) Uani 1 1 d . . .
H50A H 0.5597 -0.1367 0.7819 0.234 Uiso 1 1 calc R . .
H50B H 0.4676 -0.1608 0.8014 0.234 Uiso 1 1 calc R . .
H50C H 0.5733 -0.1875 0.8260 0.234 Uiso 1 1 calc R . .
C51 C 0.8572(12) -0.0598(8) 0.9791(3) 0.193(8) Uani 1 1 d . . .
H51A H 0.9269 -0.0649 0.9816 0.290 Uiso 1 1 calc R . .
H51B H 0.8326 -0.0981 0.9939 0.290 Uiso 1 1 calc R . .
H51C H 0.8451 -0.0191 0.9957 0.290 Uiso 1 1 calc R . .
C52 C 0.5121(5) -0.2616(4) 0.6528(3) 0.0598(19) Uani 1 1 d . . .
C53 C 0.4607(6) -0.3281(4) 0.6382(4) 0.093(3) Uani 1 1 d . . .
H53A H 0.4948 -0.3636 0.6586 0.140 Uiso 1 1 calc R . .
H53B H 0.4609 -0.3375 0.6046 0.140 Uiso 1 1 calc R . .
H53C H 0.3938 -0.3254 0.6421 0.140 Uiso 1 1 calc R . .
C54 C 0.5158(6) -0.2520(4) 0.7060(3) 0.074(2) Uani 1 1 d . . .
H54A H 0.4498 -0.2510 0.7114 0.110 Uiso 1 1 calc R . .
H54B H 0.5485 -0.2101 0.7168 0.110 Uiso 1 1 calc R . .
H54C H 0.5515 -0.2889 0.7242 0.110 Uiso 1 1 calc R . .
C55 C 0.4499(5) -0.2058(4) 0.6227(3) 0.078(3) Uani 1 1 d . . .
H55A H 0.3830 -0.2088 0.6266 0.117 Uiso 1 1 calc R . .
H55B H 0.4511 -0.2113 0.5887 0.117 Uiso 1 1 calc R . .
H55C H 0.4767 -0.1623 0.6338 0.117 Uiso 1 1 calc R . .
C56 C 0.7894(6) -0.3810(3) 0.5972(3) 0.063(2) Uani 1 1 d . . .
H56A H 0.7910 -0.4166 0.6208 0.095 Uiso 1 1 calc R . .
H56B H 0.8551 -0.3725 0.5929 0.095 Uiso 1 1 calc R . .
H56C H 0.7480 -0.3945 0.5665 0.095 Uiso 1 1 calc R . .
C57 C 0.5294(4) 0.1103(3) 0.62604(19) 0.0331(12) Uani 1 1 d . . .
C58 C 0.4161(5) 0.0278(3) 0.6492(3) 0.0532(18) Uani 1 1 d . . .
H58 H 0.4766 0.0008 0.6588 0.064 Uiso 1 1 calc R . .
C59 C 0.3421(6) -0.0107(4) 0.6116(3) 0.078(3) Uani 1 1 d . . .
H59A H 0.2814 0.0144 0.6035 0.118 Uiso 1 1 calc R . .
H59B H 0.3301 -0.0541 0.6246 0.118 Uiso 1 1 calc R . .
H59C H 0.3676 -0.0168 0.5826 0.118 Uiso 1 1 calc R . .
C60 C 0.3717(7) 0.0383(5) 0.6932(3) 0.093(3) Uani 1 1 d . . .
H60A H 0.4186 0.0610 0.7185 0.140 Uiso 1 1 calc R . .
H60B H 0.3551 -0.0048 0.7051 0.140 Uiso 1 1 calc R . .
H60C H 0.3131 0.0654 0.6841 0.140 Uiso 1 1 calc R . .
C61 C 0.6320(4) 0.1932(3) 0.6004(2) 0.0476(16) Uani 1 1 d . . .
H61 H 0.6821 0.1610 0.6170 0.057 Uiso 1 1 calc R . .
C62 C 0.6388(5) 0.1979(4) 0.5471(3) 0.064(2) Uani 1 1 d . . .
H62A H 0.6203 0.1552 0.5312 0.096 Uiso 1 1 calc R . .
H62B H 0.7054 0.2087 0.5453 0.096 Uiso 1 1 calc R . .
H62C H 0.5950 0.2327 0.5311 0.096 Uiso 1 1 calc R . .
C63 C 0.6527(5) 0.2612(3) 0.6252(3) 0.0606(19) Uani 1 1 d . . .
H63A H 0.6116 0.2950 0.6061 0.091 Uiso 1 1 calc R . .
H63B H 0.7209 0.2728 0.6279 0.091 Uiso 1 1 calc R . .
H63C H 0.6388 0.2590 0.6573 0.091 Uiso 1 1 calc R . .
C64 C 0.6160(4) 0.0659(3) 0.6494(2) 0.0344(13) Uani 1 1 d . . .
C65 C 0.6451(5) 0.1343(3) 0.7227(2) 0.0472(16) Uani 1 1 d . . .
H65 H 0.5942 0.1623 0.7020 0.057 Uiso 1 1 calc R . .
C66 C 0.6134(6) 0.1173(4) 0.7695(2) 0.066(2) Uani 1 1 d . . .
H66A H 0.5468 0.1006 0.7618 0.098 Uiso 1 1 calc R . .
H66B H 0.6168 0.1573 0.7893 0.098 Uiso 1 1 calc R . .
H66C H 0.6565 0.0832 0.7870 0.098 Uiso 1 1 calc R . .
C67 C 0.7416(5) 0.1730(3) 0.7342(3) 0.065(2) Uani 1 1 d . . .
H67A H 0.7864 0.1515 0.7609 0.098 Uiso 1 1 calc R . .
H67B H 0.7295 0.2187 0.7431 0.098 Uiso 1 1 calc R . .
H67C H 0.7701 0.1734 0.7059 0.098 Uiso 1 1 calc R . .
C68 C 0.6045(5) 0.0032(3) 0.5746(2) 0.0430(15) Uani 1 1 d . . .
H68 H 0.5515 0.0361 0.5633 0.052 Uiso 1 1 calc R . .
C69 C 0.5641(5) -0.0665(3) 0.5634(2) 0.0482(16) Uani 1 1 d . . .
H69A H 0.6145 -0.0992 0.5760 0.072 Uiso 1 1 calc R . .
H69B H 0.5429 -0.0720 0.5286 0.072 Uiso 1 1 calc R . .
H69C H 0.5089 -0.0732 0.5784 0.072 Uiso 1 1 calc R . .
C70 C 0.6866(5) 0.0161(4) 0.5478(2) 0.0539(17) Uani 1 1 d . . .
H70A H 0.7142 0.0602 0.5563 0.081 Uiso 1 1 calc R . .
H70B H 0.6604 0.0138 0.5132 0.081 Uiso 1 1 calc R . .
H70C H 0.7372 -0.0176 0.5572 0.081 Uiso 1 1 calc R . .
C71 C 0.085(3) 0.6827(15) 0.5637(15) 0.245(6) Uiso 0.50 1 d PD A 1
C71' C 0.214(2) 0.716(2) 0.5471(17) 0.245(6) Uiso 0.50 1 d PD B 2
C72 C 0.173(3) 0.638(2) 0.5828(15) 0.245(6) Uiso 0.50 1 d PD A 1
C72' C 0.209(3) 0.640(2) 0.5517(17) 0.245(6) Uiso 0.50 1 d PD B 2
C73 C 0.136(3) 0.5654(18) 0.5774(16) 0.245(6) Uiso 0.50 1 d PD A 1
C73' C 0.104(3) 0.6233(18) 0.5526(17) 0.245(6) Uiso 0.50 1 d PD B 2
C74 C 0.033(3) 0.5697(17) 0.5417(15) 0.245(6) Uiso 0.50 1 d PD A 1
C74' C 0.059(2) 0.686(2) 0.5226(17) 0.245(6) Uiso 0.50 1 d PD B 2

loop_
_atom_site_aniso_label
_atom_site_aniso_U_11
_atom_site_aniso_U_22
_atom_site_aniso_U_33
_atom_site_aniso_U_23
_atom_site_aniso_U_13
_atom_site_aniso_U_12
Sm1 0.02886(17) 0.03482(18) 0.03755(18) 0.00150(13) 0.00411(12) 0.00203(12)
Sm2 0.03375(18) 0.03486(18) 0.04162(19) 0.00385(13) 0.00215(13) 0.00386(13)
O1 0.033(2) 0.050(2) 0.037(2) -0.0039(19) 0.0028(17) -0.0056(18)
O2 0.044(3) 0.047(3) 0.044(2) 0.002(2) 0.0090(19) 0.004(2)
O3 0.061(3) 0.056(3) 0.046(3) 0.004(2) 0.015(2) -0.007(2)
O4 0.036(2) 0.039(2) 0.058(3) -0.002(2) 0.0055(19) -0.0022(19)
N1 0.037(3) 0.040(3) 0.034(3) -0.004(2) 0.007(2) 0.005(2)
N2 0.034(3) 0.044(3) 0.036(3) 0.001(2) 0.007(2) 0.003(2)
N3 0.046(3) 0.038(3) 0.050(3) -0.005(2) -0.004(2) -0.002(2)
N4 0.038(3) 0.037(3) 0.044(3) 0.006(2) 0.003(2) -0.002(2)
N5 0.031(3) 0.029(3) 0.057(3) 0.011(2) 0.006(2) 0.003(2)
N6 0.035(3) 0.032(3) 0.043(3) 0.006(2) 0.005(2) 0.000(2)
N7 0.044(3) 0.032(3) 0.038(3) -0.001(2) 0.000(2) 0.006(2)
N8 0.039(3) 0.040(3) 0.036(3) 0.000(2) 0.002(2) 0.006(2)
C1 0.034(3) 0.035(3) 0.043(3) -0.001(3) -0.001(3) -0.002(3)
C2 0.034(3) 0.038(3) 0.055(4) 0.000(3) 0.003(3) -0.004(3)
C3 0.036(4) 0.046(4) 0.065(4) 0.003(3) -0.003(3) -0.011(3)
C4 0.053(5) 0.054(4) 0.054(4) -0.007(3) -0.010(3) -0.001(3)
C5 0.054(4) 0.053(4) 0.049(4) -0.014(3) 0.006(3) 0.006(3)
C6 0.041(4) 0.042(3) 0.041(3) -0.005(3) 0.005(3) -0.005(3)
C7 0.028(3) 0.044(4) 0.047(4) -0.007(3) 0.001(3) 0.002(3)
C8 0.037(3) 0.060(4) 0.045(4) -0.016(3) 0.010(3) -0.010(3)
C9 0.042(4) 0.066(5) 0.053(4) -0.019(4) 0.012(3) -0.006(3)
C10 0.038(4) 0.058(4) 0.069(5) -0.023(4) 0.009(3) 0.001(3)
C11 0.040(4) 0.043(4) 0.060(4) 0.000(3) -0.002(3) -0.001(3)
C12 0.035(3) 0.047(4) 0.044(3) -0.004(3) 0.005(3) -0.004(3)
C13 0.049(4) 0.050(4) 0.036(3) -0.008(3) 0.003(3) 0.004(3)
C14 0.040(4) 0.043(4) 0.040(3) 0.003(3) 0.002(3) 0.003(3)
C15 0.042(4) 0.045(4) 0.047(4) -0.002(3) 0.004(3) 0.007(3)
C16 0.044(4) 0.046(4) 0.037(3) -0.004(3) 0.010(3) 0.004(3)
C17 0.044(4) 0.048(4) 0.043(4) 0.007(3) 0.012(3) 0.000(3)
C18 0.045(4) 0.035(3) 0.047(4) -0.004(3) 0.006(3) -0.004(3)
C19 0.034(4) 0.052(4) 0.069(5) 0.001(3) 0.011(3) -0.006(3)
C20 0.044(4) 0.092(6) 0.078(5) 0.006(5) 0.013(4) -0.006(4)
C21 0.057(5) 0.072(5) 0.076(5) -0.021(4) 0.021(4) -0.001(4)
C22 0.045(4) 0.094(6) 0.057(4) 0.014(4) 0.005(3) -0.006(4)
C23 0.058(5) 0.074(5) 0.082(6) -0.013(5) -0.017(4) -0.014(4)
C24 0.046(4) 0.071(5) 0.051(4) -0.010(4) 0.016(3) -0.011(4)
C25 0.094(7) 0.096(6) 0.063(5) -0.029(5) 0.038(5) -0.028(5)
C26 0.054(5) 0.091(6) 0.062(5) 0.016(4) 0.008(4) -0.013(4)
C27 0.051(5) 0.075(5) 0.073(5) -0.007(4) 0.019(4) -0.016(4)
C28 0.080(6) 0.060(5) 0.095(6) -0.027(5) 0.025(5) 0.006(4)
C29 0.131(4) 0.059(2) 0.055(2) 0.0029(18) 0.020(2) 0.033(2)
C30 0.131(4) 0.059(2) 0.055(2) 0.0029(18) 0.020(2) 0.033(2)
C31 0.131(4) 0.059(2) 0.055(2) 0.0029(18) 0.020(2) 0.033(2)
C32 0.131(4) 0.059(2) 0.055(2) 0.0029(18) 0.020(2) 0.033(2)
C33 0.131(4) 0.059(2) 0.055(2) 0.0029(18) 0.020(2) 0.033(2)
C34 0.131(4) 0.059(2) 0.055(2) 0.0029(18) 0.020(2) 0.033(2)
C35 0.039(4) 0.033(3) 0.048(4) 0.005(3) 0.000(3) 0.004(3)
C36 0.047(4) 0.036(3) 0.048(4) -0.001(3) 0.001(3) -0.004(3)
C37 0.062(5) 0.033(3) 0.046(4) 0.004(3) 0.003(3) -0.008(3)
C38 0.070(5) 0.043(4) 0.038(3) 0.004(3) 0.009(3) 0.007(3)
C39 0.048(4) 0.049(4) 0.040(3) 0.005(3) 0.009(3) 0.009(3)
C40 0.040(3) 0.040(3) 0.037(3) 0.011(3) 0.002(3) 0.002(3)
C41 0.051(4) 0.068(5) 0.072(5) -0.021(4) -0.015(4) 0.015(4)
C42 0.070(5) 0.046(4) 0.053(4) -0.004(3) -0.010(3) 0.020(4)
C43 0.067(5) 0.049(4) 0.047(4) 0.002(3) 0.002(3) 0.020(4)
C44 0.043(4) 0.052(4) 0.094(6) -0.002(4) 0.005(4) -0.008(3)
C45 0.065(5) 0.070(5) 0.070(5) -0.014(4) 0.013(4) -0.033(4)
C46 0.037(3) 0.045(4) 0.051(4) 0.002(3) 0.015(3) 0.005(3)
C47 0.158(11) 0.092(7) 0.087(7) 0.010(6) 0.067(7) -0.023(7)
C48 0.271(17) 0.098(8) 0.131(9) -0.019(7) 0.152(11) -0.053(10)
C49 0.077(7) 0.192(14) 0.118(9) 0.027(9) 0.041(6) -0.021(8)
C50 0.243(16) 0.138(10) 0.123(9) -0.057(8) 0.119(10) -0.123(11)
C51 0.29(2) 0.223(16) 0.047(6) -0.002(8) -0.005(8) 0.125(15)
C52 0.041(4) 0.051(4) 0.086(5) 0.003(4) 0.011(4) -0.001(3)
C53 0.067(6) 0.061(5) 0.153(9) -0.003(6) 0.028(6) -0.024(4)
C54 0.052(5) 0.081(6) 0.094(6) 0.014(5) 0.030(4) -0.002(4)
C55 0.035(4) 0.073(5) 0.119(7) 0.023(5) 0.003(4) -0.001(4)
C56 0.096(6) 0.042(4) 0.055(4) 0.003(3) 0.021(4) 0.012(4)
C57 0.032(3) 0.031(3) 0.035(3) -0.002(2) 0.002(2) 0.001(2)
C58 0.034(4) 0.049(4) 0.073(5) 0.025(4) 0.004(3) 0.005(3)
C59 0.062(5) 0.053(5) 0.116(7) -0.010(5) 0.010(5) -0.009(4)
C60 0.087(7) 0.127(8) 0.068(5) 0.026(6) 0.022(5) -0.030(6)
C61 0.033(3) 0.046(4) 0.063(4) 0.011(3) 0.007(3) 0.006(3)
C62 0.048(4) 0.075(5) 0.074(5) 0.026(4) 0.025(4) 0.008(4)
C63 0.045(4) 0.044(4) 0.088(5) 0.005(4) 0.004(4) -0.006(3)
C64 0.028(3) 0.035(3) 0.039(3) 0.002(3) 0.004(2) -0.002(2)
C65 0.047(4) 0.040(3) 0.045(4) -0.009(3) -0.011(3) 0.010(3)
C66 0.072(5) 0.074(5) 0.049(4) -0.012(4) 0.009(4) 0.019(4)
C67 0.071(5) 0.047(4) 0.068(5) -0.019(4) -0.006(4) -0.005(4)
C68 0.046(4) 0.041(3) 0.038(3) 0.001(3) -0.002(3) 0.008(3)
C69 0.047(4) 0.053(4) 0.042(3) -0.010(3) 0.004(3) -0.004(3)
C70 0.061(5) 0.058(4) 0.045(4) 0.000(3) 0.016(3) 0.007(4)

loop_
_atom_type_symbol
_atom_type_description
_atom_type_scat_dispersion_real
_atom_type_scat_dispersion_imag
_atom_type_scat_source
C C 0.0033 0.0016 'International Tables Vol C Tables 4.2.6.8 and 6.1.1.4'
H H 0.0000 0.0000 'International Tables Vol C Tables 4.2.6.8 and 6.1.1.4'
N N 0.0061 0.0033 'International Tables Vol C Tables 4.2.6.8 and 6.1.1.4'
O O 0.0106 0.0060 'International Tables Vol C Tables 4.2.6.8 and 6.1.1.4'
Sm Sm -0.1638 3.4418 'International Tables Vol C Tables 4.2.6.8 and 6.1.1.4'

loop_
_geom_angle_atom_site_label_1
_geom_angle_atom_site_label_2
_geom_angle_atom_site_label_3
_geom_angle
_geom_angle_site_symmetry_1
_geom_angle_site_symmetry_3
_geom_angle_publ_flag
O2 Sm1 O1 108.49(15) . . ?
O2 Sm1 N5 115.32(16) . . ?
O1 Sm1 N5 94.92(16) . . ?
O2 Sm1 N1 128.09(15) . . ?
O1 Sm1 N1 72.54(15) . . ?
N5 Sm1 N1 116.26(16) . . ?
O2 Sm1 N6 104.57(15) . . ?
O1 Sm1 N6 142.45(15) . . ?
N5 Sm1 N6 54.23(15) . . ?
N1 Sm1 N6 100.39(15) . . ?
O2 Sm1 N2 74.49(15) . . ?
O1 Sm1 N2 109.65(15) . . ?
N5 Sm1 N2 149.49(16) . . ?
N1 Sm1 N2 58.14(15) . . ?
N6 Sm1 N2 95.83(15) . . ?
O2 Sm1 C57 108.83(15) . . ?
O1 Sm1 C57 121.21(15) . . ?
N5 Sm1 C57 27.37(15) . . ?
N1 Sm1 C57 113.96(15) . . ?
N6 Sm1 C57 27.31(15) . . ?
N2 Sm1 C57 123.13(15) . . ?
O3 Sm2 O4 109.22(16) . . ?
O3 Sm2 N7 92.38(16) . . ?
O4 Sm2 N7 140.90(15) . . ?
O3 Sm2 N8 140.79(17) . . ?
O4 Sm2 N8 91.43(15) . . ?
N7 Sm2 N8 54.17(15) . . ?
O3 Sm2 N4 120.27(16) . . ?
O4 Sm2 N4 73.98(15) . . ?
N7 Sm2 N4 122.98(16) . . ?
N8 Sm2 N4 97.00(15) . . ?
O3 Sm2 N3 72.56(18) . . ?
O4 Sm2 N3 120.84(15) . . ?
N7 Sm2 N3 96.25(16) . . ?
N8 Sm2 N3 125.12(17) . . ?
N4 Sm2 N3 58.47(16) . . ?
O3 Sm2 C64 114.23(17) . . ?
O4 Sm2 C64 113.93(15) . . ?
N7 Sm2 C64 27.88(15) . . ?
N8 Sm2 C64 27.87(15) . . ?
N4 Sm2 C64 117.86(16) . . ?
N3 Sm2 C64 118.25(16) . . ?
C1 O1 Sm1 143.0(4) . . ?
C7 O2 Sm1 141.6(4) . . ?
C29 O3 Sm2 146.4(6) . . ?
C35 O4 Sm2 144.5(4) . . ?
C74 O5 C71 109(2) . . ?
C71' O5' C74' 104.9(19) . . ?
C14 N1 C16 108.7(5) . . ?
C14 N1 C13 115.2(5) . . ?
C16 N1 C13 111.9(4) . . ?
C14 N1 Sm1 111.3(3) . . ?
C16 N1 Sm1 102.4(3) . . ?
C13 N1 Sm1 106.5(3) . . ?
C15 N2 C17 108.5(5) . . ?
C15 N2 C18 111.7(5) . . ?
C17 N2 C18 111.3(5) . . ?
C15 N2 Sm1 100.9(4) . . ?
C17 N2 Sm1 107.4(3) . . ?
C18 N2 Sm1 116.4(3) . . ?
C42 N3 C41 111.2(5) . . ?
C42 N3 C44 108.2(6) . . ?
C41 N3 C44 110.9(6) . . ?
C42 N3 Sm2 106.7(4) . . ?
C41 N3 Sm2 116.0(4) . . ?
C44 N3 Sm2 103.3(4) . . ?
C43 N4 C45 109.6(5) . . ?
C43 N4 C46 113.2(5) . . ?
C45 N4 C46 109.4(5) . . ?
C43 N4 Sm2 105.3(4) . . ?
C45 N4 Sm2 104.8(4) . . ?
C46 N4 Sm2 114.1(3) . . ?
C57 N5 C58 124.5(5) . . ?
C57 N5 Sm1 97.7(3) . . ?
C58 N5 Sm1 136.8(4) . . ?
C57 N6 C61 118.7(5) . . ?
C57 N6 Sm1 90.7(3) . . ?
C61 N6 Sm1 147.3(4) . . ?
C64 N7 C65 120.7(5) . . ?
C64 N7 Sm2 92.4(3) . . ?
C65 N7 Sm2 142.5(4) . . ?
C64 N8 C68 120.0(5) . . ?
C64 N8 Sm2 90.9(3) . . ?
C68 N8 Sm2 143.8(4) . . ?
O1 C1 C6 118.6(5) . . ?
O1 C1 C2 122.4(5) . . ?
C6 C1 C2 118.9(5) . . ?
C3 C2 C1 117.6(6) . . ?
C3 C2 C19 121.3(6) . . ?
C1 C2 C19 121.0(5) . . ?
C4 C3 C2 123.8(6) . . ?
C4 C3 H3 118.1 . . ?
C2 C3 H3 118.1 . . ?
C5 C4 C3 117.6(6) . . ?
C5 C4 C23 122.5(7) . . ?
C3 C4 C23 119.9(7) . . ?
C4 C5 C6 121.3(6) . . ?
C4 C5 H5 119.4 . . ?
C6 C5 H5 119.4 . . ?
C5 C6 C1 120.7(6) . . ?
C5 C6 C13 118.3(6) . . ?
C1 C6 C13 120.9(5) . . ?
O2 C7 C12 119.0(5) . . ?
O2 C7 C8 120.2(6) . . ?
C12 C7 C8 120.8(6) . . ?
C9 C8 C7 116.1(6) . . ?
C9 C8 C24 121.2(6) . . ?
C7 C8 C24 122.7(6) . . ?
C10 C9 C8 124.3(6) . . ?
C10 C9 H9 117.8 . . ?
C8 C9 H9 117.8 . . ?
C11 C10 C9 117.5(6) . . ?
C11 C10 C28 120.9(7) . . ?
C9 C10 C28 121.6(7) . . ?
C10 C11 C12 122.3(7) . . ?
C10 C11 H11 118.9 . . ?
C12 C11 H11 118.9 . . ?
C11 C12 C7 119.1(6) . . ?
C11 C12 C18 118.6(6) . . ?
C7 C12 C18 122.0(6) . . ?
N1 C13 C6 114.4(5) . . ?
N1 C13 H13A 108.7 . . ?
C6 C13 H13A 108.7 . . ?
N1 C13 H13B 108.7 . . ?
C6 C13 H13B 108.7 . . ?
H13A C13 H13B 107.6 . . ?
N1 C14 C15 107.7(5) . . ?
N1 C14 H14A 110.2 . . ?
C15 C14 H14A 110.2 . . ?
N1 C14 H14B 110.2 . . ?
C15 C14 H14B 110.2 . . ?
H14A C14 H14B 108.5 . . ?
N2 C15 C14 107.6(5) . . ?
N2 C15 H15A 110.2 . . ?
C14 C15 H15A 110.2 . . ?
N2 C15 H15B 110.2 . . ?
C14 C15 H15B 110.2 . . ?
H15A C15 H15B 108.5 . . ?
N1 C16 C17 106.8(5) . . ?
N1 C16 H16A 110.4 . . ?
C17 C16 H16A 110.4 . . ?
N1 C16 H16B 110.4 . . ?
C17 C16 H16B 110.4 . . ?
H16A C16 H16B 108.6 . . ?
N2 C17 C16 108.5(5) . . ?
N2 C17 H17A 110.0 . . ?
C16 C17 H17A 110.0 . . ?
N2 C17 H17B 110.0 . . ?
C16 C17 H17B 110.0 . . ?
H17A C17 H17B 108.4 . . ?
N2 C18 C12 115.0(5) . . ?
N2 C18 H18A 108.5 . . ?
C12 C18 H18A 108.5 . . ?
N2 C18 H18B 108.5 . . ?
C12 C18 H18B 108.5 . . ?
H18A C18 H18B 107.5 . . ?
C2 C19 C21 109.2(6) . . ?
C2 C19 C22 111.4(6) . . ?
C21 C19 C22 110.0(6) . . ?
C2 C19 C20 112.3(6) . . ?
C21 C19 C20 106.5(6) . . ?
C22 C19 C20 107.3(6) . . ?
C19 C20 H20A 109.5 . . ?
C19 C20 H20B 109.5 . . ?
H20A C20 H20B 109.5 . . ?
C19 C20 H20C 109.5 . . ?
H20A C20 H20C 109.5 . . ?
H20B C20 H20C 109.5 . . ?
C19 C21 H21A 109.5 . . ?
C19 C21 H21B 109.5 . . ?
H21A C21 H21B 109.5 . . ?
C19 C21 H21C 109.5 . . ?
H21A C21 H21C 109.5 . . ?
H21B C21 H21C 109.5 . . ?
C19 C22 H22A 109.5 . . ?
C19 C22 H22B 109.5 . . ?
H22A C22 H22B 109.5 . . ?
C19 C22 H22C 109.5 . . ?
H22A C22 H22C 109.5 . . ?
H22B C22 H22C 109.5 . . ?
C4 C23 H23A 109.5 . . ?
C4 C23 H23B 109.5 . . ?
H23A C23 H23B 109.5 . . ?
C4 C23 H23C 109.5 . . ?
H23A C23 H23C 109.5 . . ?
H23B C23 H23C 109.5 . . ?
C25 C24 C27 106.7(6) . . ?
C25 C24 C8 112.2(6) . . ?
C27 C24 C8 109.4(6) . . ?
C25 C24 C26 108.7(6) . . ?
C27 C24 C26 107.8(6) . . ?
C8 C24 C26 111.8(6) . . ?
C24 C25 H25A 109.5 . . ?
C24 C25 H25B 109.5 . . ?
H25A C25 H25B 109.5 . . ?
C24 C25 H25C 109.5 . . ?
H25A C25 H25C 109.5 . . ?
H25B C25 H25C 109.5 . . ?
C24 C26 H26A 109.5 . . ?
C24 C26 H26B 109.5 . . ?
H26A C26 H26B 109.5 . . ?
C24 C26 H26C 109.5 . . ?
H26A C26 H26C 109.5 . . ?
H26B C26 H26C 109.5 . . ?
C24 C27 H27A 109.5 . . ?
C24 C27 H27B 109.5 . . ?
H27A C27 H27B 109.5 . . ?
C24 C27 H27C 109.5 . . ?
H27A C27 H27C 109.5 . . ?
H27B C27 H27C 109.5 . . ?
C10 C28 H28A 109.5 . . ?
C10 C28 H28B 109.5 . . ?
H28A C28 H28B 109.5 . . ?
C10 C28 H28C 109.5 . . ?
H28A C28 H28C 109.5 . . ?
H28B C28 H28C 109.5 . . ?
O3 C29 C30 122.6(10) . . ?
O3 C29 C34 118.6(8) . . ?
C30 C29 C34 118.8(8) . . ?
C29 C30 C31 117.7(10) . . ?
C29 C30 C47 120.4(8) . . ?
C31 C30 C47 121.8(9) . . ?
C32 C31 C30 122.3(9) . . ?
C32 C31 H31 118.8 . . ?
C30 C31 H31 118.8 . . ?
C33 C32 C31 119.9(9) . . ?
C33 C32 C51 120.0(11) . . ?
C31 C32 C51 120.1(10) . . ?
C32 C33 C34 120.6(10) . . ?
C32 C33 H33 119.7 . . ?
C34 C33 H33 119.7 . . ?
C33 C34 C29 120.6(9) . . ?
C33 C34 C41 118.0(9) . . ?
C29 C34 C41 121.3(7) . . ?
O4 C35 C40 119.8(5) . . ?
O4 C35 C36 122.4(6) . . ?
C40 C35 C36 117.8(6) . . ?
C37 C36 C35 118.0(6) . . ?
C37 C36 C52 120.6(6) . . ?
C35 C36 C52 121.3(6) . . ?
C38 C37 C36 124.1(6) . . ?
C38 C37 H37 118.0 . . ?
C36 C37 H37 118.0 . . ?
C37 C38 C39 116.6(6) . . ?
C37 C38 C56 121.9(6) . . ?
C39 C38 C56 121.5(7) . . ?
C40 C39 C38 121.8(6) . . ?
C40 C39 H39 119.1 . . ?
C38 C39 H39 119.1 . . ?
C39 C40 C35 121.6(6) . . ?
C39 C40 C46 117.4(6) . . ?
C35 C40 C46 121.0(5) . . ?
N3 C41 C34 114.2(7) . . ?
N3 C41 H41A 108.7 . . ?
C34 C41 H41A 108.7 . . ?
N3 C41 H41B 108.7 . . ?
C34 C41 H41B 108.7 . . ?
H41A C41 H41B 107.6 . . ?
N3 C42 C43 108.7(5) . . ?
N3 C42 H42A 109.9 . . ?
C43 C42 H42A 109.9 . . ?
N3 C42 H42B 109.9 . . ?
C43 C42 H42B 109.9 . . ?
H42A C42 H42B 108.3 . . ?
N4 C43 C42 109.9(5) . . ?
N4 C43 H43A 109.7 . . ?
C42 C43 H43A 109.7 . . ?
N4 C43 H43B 109.7 . . ?
C42 C43 H43B 109.7 . . ?
H43A C43 H43B 108.2 . . ?
N3 C44 C45 108.7(6) . . ?
N3 C44 H44A 109.9 . . ?
C45 C44 H44A 109.9 . . ?
N3 C44 H44B 109.9 . . ?
C45 C44 H44B 109.9 . . ?
H44A C44 H44B 108.3 . . ?
N4 C45 C44 108.9(6) . . ?
N4 C45 H45A 109.9 . . ?
C44 C45 H45A 109.9 . . ?
N4 C45 H45B 109.9 . . ?
C44 C45 H45B 109.9 . . ?
H45A C45 H45B 108.3 . . ?
N4 C46 C40 115.2(5) . . ?
N4 C46 H46A 108.5 . . ?
C40 C46 H46A 108.5 . . ?
N4 C46 H46B 108.5 . . ?
C40 C46 H46B 108.5 . . ?
H46A C46 H46B 107.5 . . ?
C30 C47 C49 109.3(8) . . ?
C30 C47 C50 111.2(10) . . ?
C49 C47 C50 110.8(11) . . ?
C30 C47 C48 113.3(10) . . ?
C49 C47 C48 104.8(10) . . ?
C50 C47 C48 107.3(8) . . ?
C47 C48 H48A 109.5 . . ?
C47 C48 H48B 109.5 . . ?
H48A C48 H48B 109.5 . . ?
C47 C48 H48C 109.5 . . ?
H48A C48 H48C 109.5 . . ?
H48B C48 H48C 109.5 . . ?
C47 C49 H49A 109.5 . . ?
C47 C49 H49B 109.5 . . ?
H49A C49 H49B 109.5 . . ?
C47 C49 H49C 109.5 . . ?
H49A C49 H49C 109.5 . . ?
H49B C49 H49C 109.5 . . ?
C47 C50 H50A 109.5 . . ?
C47 C50 H50B 109.5 . . ?
H50A C50 H50B 109.5 . . ?
C47 C50 H50C 109.5 . . ?
H50A C50 H50C 109.5 . . ?
H50B C50 H50C 109.5 . . ?
C32 C51 H51A 109.5 . . ?
C32 C51 H51B 109.5 . . ?
H51A C51 H51B 109.5 . . ?
C32 C51 H51C 109.5 . . ?
H51A C51 H51C 109.5 . . ?
H51B C51 H51C 109.5 . . ?
C54 C52 C53 107.0(7) . . ?
C54 C52 C55 110.6(7) . . ?
C53 C52 C55 107.5(6) . . ?
C54 C52 C36 110.5(6) . . ?
C53 C52 C36 112.6(6) . . ?
C55 C52 C36 108.6(6) . . ?
C52 C53 H53A 109.5 . . ?
C52 C53 H53B 109.5 . . ?
H53A C53 H53B 109.5 . . ?
C52 C53 H53C 109.5 . . ?
H53A C53 H53C 109.5 . . ?
H53B C53 H53C 109.5 . . ?
C52 C54 H54A 109.5 . . ?
C52 C54 H54B 109.5 . . ?
H54A C54 H54B 109.5 . . ?
C52 C54 H54C 109.5 . . ?
H54A C54 H54C 109.5 . . ?
H54B C54 H54C 109.5 . . ?
C52 C55 H55A 109.5 . . ?
C52 C55 H55B 109.5 . . ?
H55A C55 H55B 109.5 . . ?
C52 C55 H55C 109.5 . . ?
H55A C55 H55C 109.5 . . ?
H55B C55 H55C 109.5 . . ?
C38 C56 H56A 109.5 . . ?
C38 C56 H56B 109.5 . . ?
H56A C56 H56B 109.5 . . ?
C38 C56 H56C 109.5 . . ?
H56A C56 H56C 109.5 . . ?
H56B C56 H56C 109.5 . . ?
N6 C57 N5 115.5(5) . . ?
N6 C57 C64 125.8(5) . . ?
N5 C57 C64 118.6(5) . . ?
N6 C57 Sm1 62.0(3) . . ?
N5 C57 Sm1 54.9(3) . . ?
C64 C57 Sm1 163.9(4) . . ?
N5 C58 C59 110.7(6) . . ?
N5 C58 C60 110.9(6) . . ?
C59 C58 C60 107.6(6) . . ?
N5 C58 H58 109.2 . . ?
C59 C58 H58 109.2 . . ?
C60 C58 H58 109.2 . . ?
C58 C59 H59A 109.5 . . ?
C58 C59 H59B 109.5 . . ?
H59A C59 H59B 109.5 . . ?
C58 C59 H59C 109.5 . . ?
H59A C59 H59C 109.5 . . ?
H59B C59 H59C 109.5 . . ?
C58 C60 H60A 109.5 . . ?
C58 C60 H60B 109.5 . . ?
H60A C60 H60B 109.5 . . ?
C58 C60 H60C 109.5 . . ?
H60A C60 H60C 109.5 . . ?
H60B C60 H60C 109.5 . . ?
N6 C61 C63 110.5(5) . . ?
N6 C61 C62 110.6(5) . . ?
C63 C61 C62 110.6(6) . . ?
N6 C61 H61 108.3 . . ?
C63 C61 H61 108.3 . . ?
C62 C61 H61 108.3 . . ?
C61 C62 H62A 109.5 . . ?
C61 C62 H62B 109.5 . . ?
H62A C62 H62B 109.5 . . ?
C61 C62 H62C 109.5 . . ?
H62A C62 H62C 109.5 . . ?
H62B C62 H62C 109.5 . . ?
C61 C63 H63A 109.5 . . ?
C61 C63 H63B 109.5 . . ?
H63A C63 H63B 109.5 . . ?
C61 C63 H63C 109.5 . . ?
H63A C63 H63C 109.5 . . ?
H63B C63 H63C 109.5 . . ?
N8 C64 N7 115.8(5) . . ?
N8 C64 C57 122.6(5) . . ?
N7 C64 C57 121.0(5) . . ?
N8 C64 Sm2 61.2(3) . . ?
N7 C64 Sm2 59.7(3) . . ?
C57 C64 Sm2 150.5(4) . . ?
N7 C65 C66 111.5(5) . . ?
N7 C65 C67 107.9(5) . . ?
C66 C65 C67 109.9(6) . . ?
N7 C65 H65 109.2 . . ?
C66 C65 H65 109.2 . . ?
C67 C65 H65 109.2 . . ?
C65 C66 H66A 109.5 . . ?
C65 C66 H66B 109.5 . . ?
H66A C66 H66B 109.5 . . ?
C65 C66 H66C 109.5 . . ?
H66A C66 H66C 109.5 . . ?
H66B C66 H66C 109.5 . . ?
C65 C67 H67A 109.5 . . ?
C65 C67 H67B 109.5 . . ?
H67A C67 H67B 109.5 . . ?
C65 C67 H67C 109.5 . . ?
H67A C67 H67C 109.5 . . ?
H67B C67 H67C 109.5 . . ?
N8 C68 C69 111.5(5) . . ?
N8 C68 C70 109.2(5) . . ?
C69 C68 C70 109.8(5) . . ?
N8 C68 H68 108.8 . . ?
C69 C68 H68 108.8 . . ?
C70 C68 H68 108.8 . . ?
C68 C69 H69A 109.5 . . ?
C68 C69 H69B 109.5 . . ?
H69A C69 H69B 109.5 . . ?
C68 C69 H69C 109.5 . . ?
H69A C69 H69C 109.5 . . ?
H69B C69 H69C 109.5 . . ?
C68 C70 H70A 109.5 . . ?
C68 C70 H70B 109.5 . . ?
H70A C70 H70B 109.5 . . ?
C68 C70 H70C 109.5 . . ?
H70A C70 H70C 109.5 . . ?
H70B C70 H70C 109.5 . . ?
O5 C71 C72 100.3(18) . . ?
O5' C71' C72' 111(2) . . ?
C71 C72 C73 106.6(19) . . ?
C73' C72' C71' 106(2) . . ?
C72 C73 C74 104.7(18) . . ?
C72' C73' C74' 95.2(19) . . ?
O5 C74 C73 103.6(19) . . ?
O5' C74' C73' 112(2) . . ?

loop_
_geom_bond_atom_site_label_1
_geom_bond_atom_site_label_2
_geom_bond_distance
_geom_bond_site_symmetry_2
_geom_bond_publ_flag
Sm1 O2 2.178(4) . ?
Sm1 O1 2.201(4) . ?
Sm1 N5 2.376(4) . ?
Sm1 N1 2.496(4) . ?
Sm1 N6 2.542(5) . ?
Sm1 N2 2.596(5) . ?
Sm1 C57 2.878(5) . ?
Sm2 O3 2.182(4) . ?
Sm2 O4 2.218(4) . ?
Sm2 N7 2.458(5) . ?
Sm2 N8 2.494(5) . ?
Sm2 N4 2.524(5) . ?
Sm2 N3 2.544(5) . ?
Sm2 C64 2.845(6) . ?
O1 C1 1.348(6) . ?
O2 C7 1.344(7) . ?
O3 C29 1.334(9) . ?
O4 C35 1.338(7) . ?
O5 C74 1.456(18) . ?
O5 C71 1.493(19) . ?
O5' C71' 1.362(18) . ?
O5' C74' 1.416(19) . ?
N1 C14 1.461(7) . ?
N1 C16 1.482(7) . ?
N1 C13 1.490(7) . ?
N2 C15 1.473(7) . ?
N2 C17 1.476(7) . ?
N2 C18 1.485(7) . ?
N3 C42 1.470(8) . ?
N3 C41 1.474(9) . ?
N3 C44 1.474(9) . ?
N4 C43 1.450(8) . ?
N4 C45 1.469(8) . ?
N4 C46 1.477(8) . ?
N5 C57 1.336(7) . ?
N5 C58 1.458(8) . ?
N6 C57 1.321(7) . ?
N6 C61 1.474(8) . ?
N7 C64 1.332(7) . ?
N7 C65 1.474(7) . ?
N8 C64 1.330(7) . ?
N8 C68 1.477(7) . ?
C1 C6 1.401(8) . ?
C1 C2 1.415(8) . ?
C2 C3 1.392(8) . ?
C2 C19 1.523(9) . ?
C3 C4 1.382(9) . ?
C3 H3 0.9400 . ?
C4 C5 1.379(10) . ?
C4 C23 1.510(9) . ?
C5 C6 1.387(8) . ?
C5 H5 0.9400 . ?
C6 C13 1.497(9) . ?
C7 C12 1.399(8) . ?
C7 C8 1.425(8) . ?
C8 C9 1.394(9) . ?
C8 C24 1.537(10) . ?
C9 C10 1.383(10) . ?
C9 H9 0.9400 . ?
C10 C11 1.375(9) . ?
C10 C28 1.527(10) . ?
C11 C12 1.389(9) . ?
C11 H11 0.9400 . ?
C12 C18 1.514(8) . ?
C13 H13A 0.9800 . ?
C13 H13B 0.9800 . ?
C14 C15 1.550(8) . ?
C14 H14A 0.9800 . ?
C14 H14B 0.9800 . ?
C15 H15A 0.9800 . ?
C15 H15B 0.9800 . ?
C16 C17 1.546(8) . ?
C16 H16A 0.9800 . ?
C16 H16B 0.9800 . ?
C17 H17A 0.9800 . ?
C17 H17B 0.9800 . ?
C18 H18A 0.9800 . ?
C18 H18B 0.9800 . ?
C19 C21 1.532(10) . ?
C19 C22 1.538(9) . ?
C19 C20 1.546(9) . ?
C20 H20A 0.9700 . ?
C20 H20B 0.9700 . ?
C20 H20C 0.9700 . ?
C21 H21A 0.9700 . ?
C21 H21B 0.9700 . ?
C21 H21C 0.9700 . ?
C22 H22A 0.9700 . ?
C22 H22B 0.9700 . ?
C22 H22C 0.9700 . ?
C23 H23A 0.9700 . ?
C23 H23B 0.9700 . ?
C23 H23C 0.9700 . ?
C24 C25 1.525(9) . ?
C24 C27 1.536(9) . ?
C24 C26 1.538(10) . ?
C25 H25A 0.9700 . ?
C25 H25B 0.9700 . ?
C25 H25C 0.9700 . ?
C26 H26A 0.9700 . ?
C26 H26B 0.9700 . ?
C26 H26C 0.9700 . ?
C27 H27A 0.9700 . ?
C27 H27B 0.9700 . ?
C27 H27C 0.9700 . ?
C28 H28A 0.9700 . ?
C28 H28B 0.9700 . ?
C28 H28C 0.9700 . ?
C29 C30 1.410(13) . ?
C29 C34 1.410(13) . ?
C30 C31 1.418(11) . ?
C30 C47 1.500(15) . ?
C31 C32 1.374(13) . ?
C31 H31 0.9400 . ?
C32 C33 1.350(12) . ?
C32 C51 1.556(12) . ?
C33 C34 1.404(11) . ?
C33 H33 0.9400 . ?
C34 C41 1.494(12) . ?
C35 C40 1.407(8) . ?
C35 C36 1.425(8) . ?
C36 C37 1.398(9) . ?
C36 C52 1.549(9) . ?
C37 C38 1.386(9) . ?
C37 H37 0.9400 . ?
C38 C39 1.392(9) . ?
C38 C56 1.517(9) . ?
C39 C40 1.377(8) . ?
C39 H39 0.9400 . ?
C40 C46 1.524(8) . ?
C41 H41A 0.9800 . ?
C41 H41B 0.9800 . ?
C42 C43 1.509(9) . ?
C42 H42A 0.9800 . ?
C42 H42B 0.9800 . ?
C43 H43A 0.9800 . ?
C43 H43B 0.9800 . ?
C44 C45 1.526(10) . ?
C44 H44A 0.9800 . ?
C44 H44B 0.9800 . ?
C45 H45A 0.9800 . ?
C45 H45B 0.9800 . ?
C46 H46A 0.9800 . ?
C46 H46B 0.9800 . ?
C47 C49 1.521(15) . ?
C47 C50 1.540(14) . ?
C47 C48 1.564(11) . ?
C48 H48A 0.9700 . ?
C48 H48B 0.9700 . ?
C48 H48C 0.9700 . ?
C49 H49A 0.9700 . ?
C49 H49B 0.9700 . ?
C49 H49C 0.9700 . ?
C50 H50A 0.9700 . ?
C50 H50B 0.9700 . ?
C50 H50C 0.9700 . ?
C51 H51A 0.9700 . ?
C51 H51B 0.9700 . ?
C51 H51C 0.9700 . ?
C52 C54 1.506(10) . ?
C52 C53 1.522(10) . ?
C52 C55 1.548(10) . ?
C53 H53A 0.9700 . ?
C53 H53B 0.9700 . ?
C53 H53C 0.9700 . ?
C54 H54A 0.9700 . ?
C54 H54B 0.9700 . ?
C54 H54C 0.9700 . ?
C55 H55A 0.9700 . ?
C55 H55B 0.9700 . ?
C55 H55C 0.9700 . ?
C56 H56A 0.9700 . ?
C56 H56B 0.9700 . ?
C56 H56C 0.9700 . ?
C57 C64 1.529(7) . ?
C58 C59 1.520(10) . ?
C58 C60 1.524(11) . ?
C58 H58 0.9900 . ?
C59 H59A 0.9700 . ?
C59 H59B 0.9700 . ?
C59 H59C 0.9700 . ?
C60 H60A 0.9700 . ?
C60 H60B 0.9700 . ?
C60 H60C 0.9700 . ?
C61 C63 1.526(9) . ?
C61 C62 1.533(9) . ?
C61 H61 0.9900 . ?
C62 H62A 0.9700 . ?
C62 H62B 0.9700 . ?
C62 H62C 0.9700 . ?
C63 H63A 0.9700 . ?
C63 H63B 0.9700 . ?
C63 H63C 0.9700 . ?
C65 C66 1.523(9) . ?
C65 C67 1.530(9) . ?
C65 H65 0.9900 . ?
C66 H66A 0.9700 . ?
C66 H66B 0.9700 . ?
C66 H66C 0.9700 . ?
C67 H67A 0.9700 . ?
C67 H67B 0.9700 . ?
C67 H67C 0.9700 . ?
C68 C69 1.510(8) . ?
C68 C70 1.530(9) . ?
C68 H68 0.9900 . ?
C69 H69A 0.9700 . ?
C69 H69B 0.9700 . ?
C69 H69C 0.9700 . ?
C70 H70A 0.9700 . ?
C70 H70B 0.9700 . ?
C70 H70C 0.9700 . ?
C71 C72 1.522(19) . ?
C71' C72' 1.533(19) . ?
C72 C73 1.539(19) . ?
C72' C73' 1.52(2) . ?
C73 C74 1.569(19) . ?
C73' C74' 1.563(19) . ?

loop_
_geom_torsion_atom_site_label_1
_geom_torsion_atom_site_label_2
_geom_torsion_atom_site_label_3
_geom_torsion_atom_site_label_4
_geom_torsion
_geom_torsion_site_symmetry_1
_geom_torsion_site_symmetry_2
_geom_torsion_site_symmetry_3
_geom_torsion_site_symmetry_4
_geom_torsion_publ_flag
O2 Sm1 O1 C1 145.2(6) . . . . ?
N5 Sm1 O1 C1 -96.0(6) . . . . ?
N1 Sm1 O1 C1 20.0(6) . . . . ?
N6 Sm1 O1 C1 -64.3(7) . . . . ?
N2 Sm1 O1 C1 65.6(6) . . . . ?
C57 Sm1 O1 C1 -87.9(6) . . . . ?
O1 Sm1 O2 C7 -78.1(6) . . . . ?
N5 Sm1 O2 C7 176.9(6) . . . . ?
N1 Sm1 O2 C7 3.8(7) . . . . ?
N6 Sm1 O2 C7 120.0(6) . . . . ?
N2 Sm1 O2 C7 27.9(6) . . . . ?
C57 Sm1 O2 C7 148.2(6) . . . . ?
O4 Sm2 O3 C29 109.5(8) . . . . ?
N7 Sm2 O3 C29 -103.7(8) . . . . ?
N8 Sm2 O3 C29 -132.6(8) . . . . ?
N4 Sm2 O3 C29 27.2(9) . . . . ?
N3 Sm2 O3 C29 -7.9(8) . . . . ?
C64 Sm2 O3 C29 -121.7(8) . . . . ?
O3 Sm2 O4 C35 -117.8(6) . . . . ?
N7 Sm2 O4 C35 122.3(6) . . . . ?
N8 Sm2 O4 C35 96.2(6) . . . . ?
N4 Sm2 O4 C35 -0.7(6) . . . . ?
N3 Sm2 O4 C35 -37.1(7) . . . . ?
C64 Sm2 O4 C35 113.1(6) . . . . ?
O2 Sm1 N1 C14 -26.8(4) . . . . ?
O1 Sm1 N1 C14 73.3(4) . . . . ?
N5 Sm1 N1 C14 160.2(4) . . . . ?
N6 Sm1 N1 C14 -144.7(4) . . . . ?
N2 Sm1 N1 C14 -54.3(4) . . . . ?
C57 Sm1 N1 C14 -169.6(4) . . . . ?
O2 Sm1 N1 C16 89.2(4) . . . . ?
O1 Sm1 N1 C16 -170.7(4) . . . . ?
N5 Sm1 N1 C16 -83.8(4) . . . . ?
N6 Sm1 N1 C16 -28.7(3) . . . . ?
N2 Sm1 N1 C16 61.7(3) . . . . ?
C57 Sm1 N1 C16 -53.6(4) . . . . ?
O2 Sm1 N1 C13 -153.1(3) . . . . ?
O1 Sm1 N1 C13 -53.0(3) . . . . ?
N5 Sm1 N1 C13 33.8(4) . . . . ?
N6 Sm1 N1 C13 88.9(4) . . . . ?
N2 Sm1 N1 C13 179.4(4) . . . . ?
C57 Sm1 N1 C13 64.0(4) . . . . ?
O2 Sm1 N2 C15 -98.2(3) . . . . ?
O1 Sm1 N2 C15 6.3(4) . . . . ?
N5 Sm1 N2 C15 148.1(4) . . . . ?
N1 Sm1 N2 C15 59.7(3) . . . . ?
N6 Sm1 N2 C15 158.3(3) . . . . ?
C57 Sm1 N2 C15 159.2(3) . . . . ?
O2 Sm1 N2 C17 148.4(4) . . . . ?
O1 Sm1 N2 C17 -107.1(4) . . . . ?
N5 Sm1 N2 C17 34.6(5) . . . . ?
N1 Sm1 N2 C17 -53.8(3) . . . . ?
N6 Sm1 N2 C17 44.8(4) . . . . ?
C57 Sm1 N2 C17 45.7(4) . . . . ?
O2 Sm1 N2 C18 22.8(4) . . . . ?
O1 Sm1 N2 C18 127.3(4) . . . . ?
N5 Sm1 N2 C18 -90.9(5) . . . . ?
N1 Sm1 N2 C18 -179.3(4) . . . . ?
N6 Sm1 N2 C18 -80.7(4) . . . . ?
C57 Sm1 N2 C18 -79.8(4) . . . . ?
O3 Sm2 N3 C42 89.2(4) . . . . ?
O4 Sm2 N3 C42 -13.2(5) . . . . ?
N7 Sm2 N3 C42 179.7(4) . . . . ?
N8 Sm2 N3 C42 -130.3(4) . . . . ?
N4 Sm2 N3 C42 -55.2(4) . . . . ?
C64 Sm2 N3 C42 -162.2(4) . . . . ?
O3 Sm2 N3 C41 -35.3(5) . . . . ?
O4 Sm2 N3 C41 -137.7(5) . . . . ?
N7 Sm2 N3 C41 55.2(5) . . . . ?
N8 Sm2 N3 C41 105.2(5) . . . . ?
N4 Sm2 N3 C41 -179.7(5) . . . . ?
C64 Sm2 N3 C41 73.3(5) . . . . ?
O3 Sm2 N3 C44 -156.8(4) . . . . ?
O4 Sm2 N3 C44 100.8(4) . . . . ?
N7 Sm2 N3 C44 -66.3(4) . . . . ?
N8 Sm2 N3 C44 -16.3(5) . . . . ?
N4 Sm2 N3 C44 58.8(4) . . . . ?
C64 Sm2 N3 C44 -48.2(4) . . . . ?
O3 Sm2 N4 C43 17.1(4) . . . . ?
O4 Sm2 N4 C43 -86.1(4) . . . . ?
N7 Sm2 N4 C43 133.0(4) . . . . ?
N8 Sm2 N4 C43 -175.6(4) . . . . ?
N3 Sm2 N4 C43 57.2(4) . . . . ?
C64 Sm2 N4 C43 164.9(4) . . . . ?
O3 Sm2 N4 C45 -98.4(4) . . . . ?
O4 Sm2 N4 C45 158.4(4) . . . . ?
N7 Sm2 N4 C45 17.5(5) . . . . ?
N8 Sm2 N4 C45 68.9(4) . . . . ?
N3 Sm2 N4 C45 -58.3(4) . . . . ?
C64 Sm2 N4 C45 49.4(4) . . . . ?
O3 Sm2 N4 C46 142.0(4) . . . . ?
O4 Sm2 N4 C46 38.7(4) . . . . ?
N7 Sm2 N4 C46 -102.2(4) . . . . ?
N8 Sm2 N4 C46 -50.8(4) . . . . ?
N3 Sm2 N4 C46 -178.0(4) . . . . ?
C64 Sm2 N4 C46 -70.3(4) . . . . ?
O2 Sm1 N5 C57 -82.1(4) . . . . ?
O1 Sm1 N5 C57 164.8(3) . . . . ?
N1 Sm1 N5 C57 91.8(4) . . . . ?
N6 Sm1 N5 C57 8.0(3) . . . . ?
N2 Sm1 N5 C57 20.6(5) . . . . ?
O2 Sm1 N5 C58 86.4(6) . . . . ?
O1 Sm1 N5 C58 -26.7(6) . . . . ?
N1 Sm1 N5 C58 -99.6(6) . . . . ?
N6 Sm1 N5 C58 176.5(7) . . . . ?
N2 Sm1 N5 C58 -170.9(5) . . . . ?
C57 Sm1 N5 C58 168.5(8) . . . . ?
O2 Sm1 N6 C57 102.9(3) . . . . ?
O1 Sm1 N6 C57 -48.2(4) . . . . ?
N5 Sm1 N6 C57 -8.0(3) . . . . ?
N1 Sm1 N6 C57 -123.0(3) . . . . ?
N2 Sm1 N6 C57 178.4(3) . . . . ?
O2 Sm1 N6 C61 -52.5(7) . . . . ?
O1 Sm1 N6 C61 156.4(6) . . . . ?
N5 Sm1 N6 C61 -163.4(8) . . . . ?
N1 Sm1 N6 C61 81.6(7) . . . . ?
N2 Sm1 N6 C61 23.0(7) . . . . ?
C57 Sm1 N6 C61 -155.4(9) . . . . ?
O3 Sm2 N7 C64 -143.1(3) . . . . ?
O4 Sm2 N7 C64 -18.1(5) . . . . ?
N8 Sm2 N7 C64 14.8(3) . . . . ?
N4 Sm2 N7 C64 88.0(4) . . . . ?
N3 Sm2 N7 C64 144.2(3) . . . . ?
O3 Sm2 N7 C65 10.4(6) . . . . ?
O4 Sm2 N7 C65 135.4(6) . . . . ?
N8 Sm2 N7 C65 168.3(7) . . . . ?
N4 Sm2 N7 C65 -118.5(6) . . . . ?
N3 Sm2 N7 C65 -62.3(6) . . . . ?
C64 Sm2 N7 C65 153.5(8) . . . . ?
O3 Sm2 N8 C64 21.7(5) . . . . ?
O4 Sm2 N8 C64 145.1(3) . . . . ?
N7 Sm2 N8 C64 -14.8(3) . . . . ?
N4 Sm2 N8 C64 -140.8(3) . . . . ?
N3 Sm2 N8 C64 -84.7(4) . . . . ?
O3 Sm2 N8 C68 -128.4(6) . . . . ?
O4 Sm2 N8 C68 -4.9(6) . . . . ?
N7 Sm2 N8 C68 -164.9(7) . . . . ?
N4 Sm2 N8 C68 69.1(6) . . . . ?
N3 Sm2 N8 C68 125.2(6) . . . . ?
C64 Sm2 N8 C68 -150.1(8) . . . . ?
Sm1 O1 C1 C6 5.8(9) . . . . ?
Sm1 O1 C1 C2 -170.5(4) . . . . ?
O1 C1 C2 C3 -179.2(5) . . . . ?
C6 C1 C2 C3 4.5(9) . . . . ?
O1 C1 C2 C19 3.4(9) . . . . ?
C6 C1 C2 C19 -172.9(6) . . . . ?
C1 C2 C3 C4 -2.2(10) . . . . ?
C19 C2 C3 C4 175.1(6) . . . . ?
C2 C3 C4 C5 -1.0(10) . . . . ?
C2 C3 C4 C23 -179.7(6) . . . . ?
C3 C4 C5 C6 2.0(10) . . . . ?
C23 C4 C5 C6 -179.4(7) . . . . ?
C4 C5 C6 C1 0.3(10) . . . . ?
C4 C5 C6 C13 -177.7(6) . . . . ?
O1 C1 C6 C5 179.9(6) . . . . ?
C2 C1 C6 C5 -3.6(9) . . . . ?
O1 C1 C6 C13 -2.2(9) . . . . ?
C2 C1 C6 C13 174.3(6) . . . . ?
Sm1 O2 C7 C12 -40.8(9) . . . . ?
Sm1 O2 C7 C8 139.6(5) . . . . ?
O2 C7 C8 C9 178.8(5) . . . . ?
C12 C7 C8 C9 -0.7(8) . . . . ?
O2 C7 C8 C24 -3.8(9) . . . . ?
C12 C7 C8 C24 176.7(6) . . . . ?
C7 C8 C9 C10 0.3(10) . . . . ?
C24 C8 C9 C10 -177.1(6) . . . . ?
C8 C9 C10 C11 0.8(10) . . . . ?
C8 C9 C10 C28 179.7(7) . . . . ?
C9 C10 C11 C12 -1.5(10) . . . . ?
C28 C10 C11 C12 179.5(6) . . . . ?
C10 C11 C12 C7 1.2(9) . . . . ?
C10 C11 C12 C18 -172.4(6) . . . . ?
O2 C7 C12 C11 -179.6(5) . . . . ?
C8 C7 C12 C11 -0.1(9) . . . . ?
O2 C7 C12 C18 -6.2(8) . . . . ?
C8 C7 C12 C18 173.3(5) . . . . ?
C14 N1 C13 C6 -44.9(7) . . . . ?
C16 N1 C13 C6 -169.8(5) . . . . ?
Sm1 N1 C13 C6 79.1(5) . . . . ?
C5 C6 C13 N1 130.8(6) . . . . ?
C1 C6 C13 N1 -47.1(8) . . . . ?
C16 N1 C14 C15 -72.5(6) . . . . ?
C13 N1 C14 C15 161.0(5) . . . . ?
Sm1 N1 C14 C15 39.6(6) . . . . ?
C17 N2 C15 C14 51.1(6) . . . . ?
C18 N2 C15 C14 174.1(5) . . . . ?
Sm1 N2 C15 C14 -61.6(5) . . . . ?
N1 C14 C15 N2 17.2(7) . . . . ?
C14 N1 C16 C17 52.3(6) . . . . ?
C13 N1 C16 C17 -179.2(5) . . . . ?
Sm1 N1 C16 C17 -65.5(5) . . . . ?
C15 N2 C17 C16 -71.2(6) . . . . ?
C18 N2 C17 C16 165.5(5) . . . . ?
Sm1 N2 C17 C16 37.0(5) . . . . ?
N1 C16 C17 N2 16.6(6) . . . . ?
C15 N2 C18 C12 56.4(7) . . . . ?
C17 N2 C18 C12 177.8(5) . . . . ?
Sm1 N2 C18 C12 -58.7(6) . . . . ?
C11 C12 C18 N2 -131.9(6) . . . . ?
C7 C12 C18 N2 54.7(8) . . . . ?
C3 C2 C19 C21 -116.6(7) . . . . ?
C1 C2 C19 C21 60.6(8) . . . . ?
C3 C2 C19 C22 121.7(7) . . . . ?
C1 C2 C19 C22 -61.0(8) . . . . ?
C3 C2 C19 C20 1.3(9) . . . . ?
C1 C2 C19 C20 178.6(6) . . . . ?
C9 C8 C24 C25 -1.5(9) . . . . ?
C7 C8 C24 C25 -178.7(6) . . . . ?
C9 C8 C24 C27 116.7(7) . . . . ?
C7 C8 C24 C27 -60.6(8) . . . . ?
C9 C8 C24 C26 -123.9(7) . . . . ?
C7 C8 C24 C26 58.8(8) . . . . ?
Sm2 O3 C29 C30 -157.3(6) . . . . ?
Sm2 O3 C29 C34 23.1(13) . . . . ?
O3 C29 C30 C31 176.0(7) . . . . ?
C34 C29 C30 C31 -4.4(11) . . . . ?
O3 C29 C30 C47 -2.9(13) . . . . ?
C34 C29 C30 C47 176.7(8) . . . . ?
C29 C30 C31 C32 2.0(12) . . . . ?
C47 C30 C31 C32 -179.2(9) . . . . ?
C30 C31 C32 C33 1.3(12) . . . . ?
C30 C31 C32 C51 179.5(8) . . . . ?
C31 C32 C33 C34 -2.1(12) . . . . ?
C51 C32 C33 C34 179.7(8) . . . . ?
C32 C33 C34 C29 -0.4(12) . . . . ?
C32 C33 C34 C41 176.2(7) . . . . ?
O3 C29 C34 C33 -176.6(6) . . . . ?
C30 C29 C34 C33 3.8(12) . . . . ?
O3 C29 C34 C41 6.9(12) . . . . ?
C30 C29 C34 C41 -172.7(7) . . . . ?
Sm2 O4 C35 C40 -14.8(10) . . . . ?
Sm2 O4 C35 C36 164.7(5) . . . . ?
O4 C35 C36 C37 -176.4(5) . . . . ?
C40 C35 C36 C37 3.1(8) . . . . ?
O4 C35 C36 C52 3.6(9) . . . . ?
C40 C35 C36 C52 -176.9(6) . . . . ?
C35 C36 C37 C38 -0.5(9) . . . . ?
C52 C36 C37 C38 179.6(6) . . . . ?
C36 C37 C38 C39 -1.4(9) . . . . ?
C36 C37 C38 C56 178.1(6) . . . . ?
C37 C38 C39 C40 0.7(9) . . . . ?
C56 C38 C39 C40 -178.9(6) . . . . ?
C38 C39 C40 C35 2.1(9) . . . . ?
C38 C39 C40 C46 -175.1(5) . . . . ?
O4 C35 C40 C39 175.5(5) . . . . ?
C36 C35 C40 C39 -4.0(8) . . . . ?
O4 C35 C40 C46 -7.3(8) . . . . ?
C36 C35 C40 C46 173.1(5) . . . . ?
C42 N3 C41 C34 -55.3(8) . . . . ?
C44 N3 C41 C34 -175.7(6) . . . . ?
Sm2 N3 C41 C34 66.9(7) . . . . ?
C33 C34 C41 N3 131.2(7) . . . . ?
C29 C34 C41 N3 -52.2(10) . . . . ?
C41 N3 C42 C43 173.9(6) . . . . ?
C44 N3 C42 C43 -64.0(7) . . . . ?
Sm2 N3 C42 C43 46.6(7) . . . . ?
C45 N4 C43 C42 58.3(8) . . . . ?
C46 N4 C43 C42 -179.3(6) . . . . ?
Sm2 N4 C43 C42 -53.9(6) . . . . ?
N3 C42 C43 N4 4.5(8) . . . . ?
C42 N3 C44 C45 59.8(7) . . . . ?
C41 N3 C44 C45 -177.9(6) . . . . ?
Sm2 N3 C44 C45 -53.1(6) . . . . ?
C43 N4 C45 C44 -61.9(8) . . . . ?
C46 N4 C45 C44 173.4(6) . . . . ?
Sm2 N4 C45 C44 50.7(6) . . . . ?
N3 C44 C45 N4 2.1(8) . . . . ?
C43 N4 C46 C40 51.6(7) . . . . ?
C45 N4 C46 C40 174.2(6) . . . . ?
Sm2 N4 C46 C40 -68.8(5) . . . . ?
C39 C40 C46 N4 -130.6(6) . . . . ?
C35 C40 C46 N4 52.1(7) . . . . ?
C29 C30 C47 C49 -62.0(11) . . . . ?
C31 C30 C47 C49 119.2(9) . . . . ?
C29 C30 C47 C50 60.6(12) . . . . ?
C31 C30 C47 C50 -118.2(9) . . . . ?
C29 C30 C47 C48 -178.4(8) . . . . ?
C31 C30 C47 C48 2.8(14) . . . . ?
C37 C36 C52 C54 116.0(7) . . . . ?
C35 C36 C52 C54 -63.9(8) . . . . ?
C37 C36 C52 C53 -3.5(10) . . . . ?
C35 C36 C52 C53 176.5(7) . . . . ?
C37 C36 C52 C55 -122.5(7) . . . . ?
C35 C36 C52 C55 57.5(8) . . . . ?
C61 N6 C57 N5 178.0(5) . . . . ?
Sm1 N6 C57 N5 12.9(5) . . . . ?
C61 N6 C57 C64 1.8(8) . . . . ?
Sm1 N6 C57 C64 -163.3(5) . . . . ?
C61 N6 C57 Sm1 165.1(5) . . . . ?
C58 N5 C57 N6 175.5(5) . . . . ?
Sm1 N5 C57 N6 -13.9(5) . . . . ?
C58 N5 C57 C64 -7.9(8) . . . . ?
Sm1 N5 C57 C64 162.6(4) . . . . ?
C58 N5 C57 Sm1 -170.5(7) . . . . ?
O2 Sm1 C57 N6 -85.3(3) . . . . ?
O1 Sm1 C57 N6 147.9(3) . . . . ?
N5 Sm1 C57 N6 165.7(5) . . . . ?
N1 Sm1 C57 N6 64.5(3) . . . . ?
N2 Sm1 C57 N6 -1.9(4) . . . . ?
O2 Sm1 C57 N5 108.9(3) . . . . ?
O1 Sm1 C57 N5 -17.8(4) . . . . ?
N1 Sm1 C57 N5 -101.2(4) . . . . ?
N6 Sm1 C57 N5 -165.7(5) . . . . ?
N2 Sm1 C57 N5 -167.7(3) . . . . ?
O2 Sm1 C57 C64 37.8(14) . . . . ?
O1 Sm1 C57 C64 -88.9(13) . . . . ?
N5 Sm1 C57 C64 -71.1(13) . . . . ?
N1 Sm1 C57 C64 -172.3(13) . . . . ?
N6 Sm1 C57 C64 123.2(14) . . . . ?
N2 Sm1 C57 C64 121.2(13) . . . . ?
C57 N5 C58 C59 -120.8(6) . . . . ?
Sm1 N5 C58 C59 73.0(8) . . . . ?
C57 N5 C58 C60 119.8(7) . . . . ?
Sm1 N5 C58 C60 -46.4(8) . . . . ?
C57 N6 C61 C63 -120.9(6) . . . . ?
Sm1 N6 C61 C63 30.7(9) . . . . ?
C57 N6 C61 C62 116.3(6) . . . . ?
Sm1 N6 C61 C62 -92.1(8) . . . . ?
C68 N8 C64 N7 -174.8(5) . . . . ?
Sm2 N8 C64 N7 25.2(5) . . . . ?
C68 N8 C64 C57 14.2(8) . . . . ?
Sm2 N8 C64 C57 -145.9(5) . . . . ?
C68 N8 C64 Sm2 160.1(6) . . . . ?
C65 N7 C64 N8 172.8(5) . . . . ?
Sm2 N7 C64 N8 -25.6(5) . . . . ?
C65 N7 C64 C57 -16.0(8) . . . . ?
Sm2 N7 C64 C57 145.6(5) . . . . ?
C65 N7 C64 Sm2 -161.6(6) . . . . ?
N6 C57 C64 N8 -99.5(7) . . . . ?
N5 C57 C64 N8 84.4(7) . . . . ?
Sm1 C57 C64 N8 146.2(11) . . . . ?
N6 C57 C64 N7 89.9(7) . . . . ?
N5 C57 C64 N7 -86.2(7) . . . . ?
Sm1 C57 C64 N7 -24.4(16) . . . . ?
N6 C57 C64 Sm2 172.2(5) . . . . ?
N5 C57 C64 Sm2 -3.9(10) . . . . ?
Sm1 C57 C64 Sm2 57.9(17) . . . . ?
O3 Sm2 C64 N8 -165.2(3) . . . . ?
O4 Sm2 C64 N8 -38.7(4) . . . . ?
N7 Sm2 C64 N8 153.7(5) . . . . ?
N4 Sm2 C64 N8 45.2(4) . . . . ?
N3 Sm2 C64 N8 112.4(3) . . . . ?
O3 Sm2 C64 N7 41.2(4) . . . . ?
O4 Sm2 C64 N7 167.6(3) . . . . ?
N8 Sm2 C64 N7 -153.7(5) . . . . ?
N4 Sm2 C64 N7 -108.5(3) . . . . ?
N3 Sm2 C64 N7 -41.3(4) . . . . ?
O3 Sm2 C64 C57 -59.1(8) . . . . ?
O4 Sm2 C64 C57 67.4(8) . . . . ?
N7 Sm2 C64 C57 -100.3(8) . . . . ?
N8 Sm2 C64 C57 106.1(8) . . . . ?
N4 Sm2 C64 C57 151.2(7) . . . . ?
N3 Sm2 C64 C57 -141.6(7) . . . . ?
C64 N7 C65 C66 127.3(6) . . . . ?
Sm2 N7 C65 C66 -21.5(9) . . . . ?
C64 N7 C65 C67 -112.0(6) . . . . ?
Sm2 N7 C65 C67 99.2(7) . . . . ?
C64 N8 C68 C69 -130.2(6) . . . . ?
Sm2 N8 C68 C69 14.6(9) . . . . ?
C64 N8 C68 C70 108.3(6) . . . . ?
Sm2 N8 C68 C70 -106.8(7) . . . . ?
C74 O5 C71 C72 41(4) . . . . ?
C74' O5' C71' C72' -5(5) . . . . ?
O5 C71 C72 C73 -33(4) . . . . ?
O5' C71' C72' C73' -17(6) . . . . ?
C71 C72 C73 C74 15(5) . . . . ?
C71' C72' C73' C74' 28(5) . . . . ?
C71 O5 C74 C73 -31(4) . . . . ?
C72 C73 C74 O5 9(5) . . . . ?
C71' O5' C74' C73' 26(5) . . . . ?
C72' C73' C74' O5' -34(5) . . . . ?
